data_7033723
loop_
_publ_author_name
'Wang, Chao'
'Lin, Shuang-Yan'
'Wu, Jianfeng'
'Yuan, Sen-Wen'
'Tang, Jinkui'

_publ_section_title
;
 Employment of triketones to construct a dysprosium(iii) single-molecule
 magnet.
;
_journal_issue 10
_journal_name_full 'Dalton transactions (Cambridge, England : 2003)'
_journal_page_first 4648
_journal_page_last 4654
_journal_paper_doi 10.1039/c4dt03494e
_journal_volume 44
_journal_year 2015
_chemical_formula_sum 'C45 H22 F18 N4 Nd2 O9'
_chemical_formula_weight 1393.14
_chemical_name_systematic
;
 ?
;
_space_group_crystal_system triclinic
_space_group_IT_number 2
_space_group_name_Hall '-P 1'
_space_group_name_H-M_alt 'P -1'
_symmetry_space_group_name_Hall '-P 1'
_symmetry_space_group_name_H-M 'P -1'
_atom_sites_solution_hydrogens geom
_audit_creation_method SHELXL-2013
_audit_update_record
;
2014-04-30 deposited with the CCDC.
2015-01-19 downloaded from the CCDC.
;
_cell_angle_alpha 75.515(3)
_cell_angle_beta 74.784(4)
_cell_angle_gamma 67.553(3)
_cell_formula_units_Z 2
_cell_length_a 11.241(2)
_cell_length_b 11.485(2)
_cell_length_c 21.149(4)
_cell_measurement_temperature 296(2)
_cell_volume 2400.4(8)
_computing_structure_refinement 'SHELXL-2013 (Sheldrick, 2013)'
_diffrn_ambient_temperature 296(2)
_diffrn_measured_fraction_theta_full 0.991
_diffrn_measured_fraction_theta_max 0.987
_diffrn_radiation_type MoK\a
_diffrn_radiation_wavelength 0.71073
_diffrn_reflns_av_R_equivalents 0.0229
_diffrn_reflns_av_unetI/netI 0.0458
_diffrn_reflns_Laue_measured_fraction_full 0.991
_diffrn_reflns_Laue_measured_fraction_max 0.987
_diffrn_reflns_limit_h_max 11
_diffrn_reflns_limit_h_min -13
_diffrn_reflns_limit_k_max 11
_diffrn_reflns_limit_k_min -14
_diffrn_reflns_limit_l_max 25
_diffrn_reflns_limit_l_min -26
_diffrn_reflns_number 15156
_diffrn_reflns_point_group_measured_fraction_full 0.991
_diffrn_reflns_point_group_measured_fraction_max 0.987
_diffrn_reflns_theta_full 25.242
_diffrn_reflns_theta_max 26.164
_diffrn_reflns_theta_min 1.012
_exptl_absorpt_coefficient_mu 2.269
_exptl_absorpt_correction_T_max 0.792
_exptl_absorpt_correction_T_min 0.586
_exptl_absorpt_correction_type multi-scan
_exptl_absorpt_process_details crystalclear
_exptl_crystal_density_diffrn 1.927
_exptl_crystal_F_000 1348
_exptl_crystal_size_max 0.280
_exptl_crystal_size_mid 0.200
_exptl_crystal_size_min 0.120
_refine_diff_density_max 0.676
_refine_diff_density_min -0.573
_refine_diff_density_rms 0.092
_refine_ls_extinction_method none
_refine_ls_goodness_of_fit_ref 1.015
_refine_ls_hydrogen_treatment constr
_refine_ls_matrix_type full
_refine_ls_number_parameters 703
_refine_ls_number_reflns 9487
_refine_ls_number_restraints 6
_refine_ls_restrained_S_all 1.043
_refine_ls_R_factor_all 0.0506
_refine_ls_R_factor_gt 0.0332
_refine_ls_shift/su_max 0.001
_refine_ls_shift/su_mean 0.000
_refine_ls_structure_factor_coef Fsqd
_refine_ls_weighting_details
;
 w=1/[\s^2^(Fo^2^)+(0.0290P)^2^+1.9159P]
 where P=(Fo^2^+2Fc^2^)/3
;
_refine_ls_weighting_scheme calc
_refine_ls_wR_factor_gt 0.0688
_refine_ls_wR_factor_ref 0.0787
_reflns_Friedel_coverage 0.000
_reflns_number_gt 7232
_reflns_number_total 9487
_reflns_threshold_expression 'I > 2\s(I)'
_cod_data_source_file c4dt03494e2.cif
_cod_data_source_block wc130711_0m
_cod_depositor_comments
;
The following automatic conversions were performed:

'_exptl_absorpt_correction_type' value 'multi_scan' changed to
'multi-scan' according to
/usr/data/users/saulius/crontab/automatic-downloads/rss-feeds/RSC/lib/dictionaries/cif_core.dic
dictionary named 'cif_core.dic' version 2.4.2 from 2011-04-26.

Automatic conversion script
Id: cif_fix_values 2935 2014-11-11 08:27:57Z andrius 

 Adding full bibliography for 7033723--7033725.cif.
;
_cod_original_cell_volume 2400.6(8)
_cod_database_code 7033723
_shelx_space_group_comment
;
The symmetry employed for this shelxl refinement is uniquely defined
by the following loop, which should always be used as a source of
symmetry information in preference to the above space-group names.
They are only intended as comments.
;
_shelx_estimated_absorpt_t_min 0.569
_shelx_estimated_absorpt_t_max 0.772
_shelxl_version_number 2013-2

loop_
_space_group_symop_operation_xyz
'x, y, z'
'-x, -y, -z'

loop_
_atom_site_label
_atom_site_type_symbol
_atom_site_fract_x
_atom_site_fract_y
_atom_site_fract_z
_atom_site_U_iso_or_equiv
_atom_site_adp_type
_atom_site_occupancy
_atom_site_site_symmetry_order
_atom_site_calc_flag
_atom_site_refinement_flags_posn
_atom_site_refinement_flags_adp
C1 C 1.1691(6) 0.6593(6) 0.2555(3) 0.0567(14) Uani 1 1 d . .
C2 C 1.1143(4) 0.5724(4) 0.2377(2) 0.0382(10) Uani 1 1 d . .
C3 C 1.1693(5) 0.5321(4) 0.1781(2) 0.0446(11) Uani 1 1 d . .
H3 H 1.2358 0.5618 0.1520 0.054 Uiso 1 1 calc R U
C4 C 1.1351(4) 0.4487(4) 0.1518(2) 0.0384(10) Uani 1 1 d . .
C5 C 1.1960(5) 0.4331(5) 0.0851(2) 0.0461(12) Uani 1 1 d . .
H5 H 1.2579 0.4729 0.0649 0.055 Uiso 1 1 calc R U
C6 C 1.1730(5) 0.3658(5) 0.0479(2) 0.0460(12) Uani 1 1 d . .
C7 C 1.2522(6) 0.3592(6) -0.0221(3) 0.0676(16) Uani 1 1 d . .
C8 C 0.5264(5) 0.6176(6) 0.3816(3) 0.0575(14) Uani 1 1 d . .
C9 C 0.6330(4) 0.5397(4) 0.3327(2) 0.0411(11) Uani 1 1 d . .
C10 C 0.5966(4) 0.4976(5) 0.2892(2) 0.0473(12) Uani 1 1 d . .
H10 H 0.5070 0.5194 0.2918 0.057 Uiso 1 1 calc R U
C11 C 0.6811(4) 0.4227(4) 0.2392(2) 0.0381(10) Uani 1 1 d . .
C12 C 0.6188(5) 0.4038(5) 0.1943(2) 0.0503(12) Uani 1 1 d . .
H12 H 0.5278 0.4370 0.2018 0.060 Uiso 1 1 calc R U
C13 C 0.6792(5) 0.3418(5) 0.1413(2) 0.0462(12) Uani 1 1 d . .
C14 C 0.5899(5) 0.3301(8) 0.1015(3) 0.077(2) Uani 1 1 d . .
C15 C 0.8167(7) 0.0626(6) 0.4676(3) 0.0696(17) Uani 1 1 d . .
C16 C 0.8962(5) 0.1127(5) 0.4034(2) 0.0489(12) Uani 1 1 d . .
C17 C 1.0112(6) 0.0317(5) 0.3749(3) 0.0555(14) Uani 1 1 d . .
H17 H 1.0486 -0.0474 0.3998 0.067 Uiso 1 1 calc R U
C18 C 1.0768(5) 0.0620(4) 0.3092(2) 0.0429(11) Uani 1 1 d . .
C19 C 1.1953(5) -0.0230(5) 0.2806(3) 0.0526(13) Uani 1 1 d . .
H19 H 1.2338 -0.1007 0.3063 0.063 Uiso 1 1 calc R U
C20 C 1.2564(5) 0.0039(5) 0.2166(3) 0.0500(13) Uani 1 1 d . .
C21 C 1.3963(6) -0.0796(6) 0.1942(4) 0.0723(17) Uani 1 1 d . .
C22 C 1.2898(5) 0.2438(5) 0.2849(3) 0.0497(12) Uani 1 1 d . .
H22 H 1.2753 0.2354 0.2452 0.060 Uiso 1 1 calc R U
C23 C 1.4184(5) 0.2173(5) 0.2907(3) 0.0611(14) Uani 1 1 d . .
H23 H 1.4878 0.1919 0.2560 0.073 Uiso 1 1 calc R U
C24 C 1.4394(6) 0.2298(6) 0.3493(3) 0.0704(17) Uani 1 1 d . .
H24 H 1.5240 0.2151 0.3542 0.085 Uiso 1 1 calc R U
C25 C 1.3359(5) 0.2640(5) 0.4009(3) 0.0541(13) Uani 1 1 d . .
C26 C 1.2088(4) 0.2892(4) 0.3908(2) 0.0401(11) Uani 1 1 d . .
C27 C 1.3512(6) 0.2705(5) 0.4652(3) 0.0669(16) Uani 1 1 d . .
H27 H 1.4343 0.2562 0.4722 0.080 Uiso 1 1 calc R U
C28 C 1.2498(6) 0.2965(5) 0.5147(3) 0.0658(16) Uani 1 1 d . .
H28 H 1.2634 0.2975 0.5560 0.079 Uiso 1 1 calc R U
C29 C 1.1207(5) 0.3227(5) 0.5057(2) 0.0481(12) Uani 1 1 d . .
C30 C 1.1003(5) 0.3233(4) 0.4429(2) 0.0406(11) Uani 1 1 d . .
C31 C 1.0117(6) 0.3489(5) 0.5560(3) 0.0578(14) Uani 1 1 d . .
H31 H 1.0217 0.3492 0.5982 0.069 Uiso 1 1 calc R U
C32 C 0.8909(6) 0.3741(5) 0.5444(2) 0.0611(15) Uani 1 1 d . .
H32 H 0.8179 0.3889 0.5784 0.073 Uiso 1 1 calc R U
C33 C 0.8790(5) 0.3773(5) 0.4797(2) 0.0509(12) Uani 1 1 d . .
H33 H 0.7956 0.3978 0.4712 0.061 Uiso 1 1 calc R U
C34 C 0.7964(5) 0.0516(5) 0.2769(3) 0.0518(13) Uani 1 1 d . .
H34 H 0.7861 0.1129 0.3013 0.062 Uiso 1 1 calc R U
C35 C 0.7266(6) -0.0312(5) 0.3036(3) 0.0661(15) Uani 1 1 d . .
H35 H 0.6720 -0.0262 0.3451 0.079 Uiso 1 1 calc R U
C36 C 0.7394(6) -0.1202(5) 0.2681(3) 0.0684(16) Uani 1 1 d . .
H36 H 0.6926 -0.1763 0.2850 0.082 Uiso 1 1 calc R U
C37 C 0.8220(5) -0.1275(5) 0.2066(3) 0.0565(14) Uani 1 1 d . .
C38 C 0.8924(5) -0.0419(4) 0.1838(2) 0.0431(11) Uani 1 1 d . .
C39 C 0.8424(6) -0.2192(5) 0.1667(4) 0.0729(18) Uani 1 1 d . .
H39 H 0.7926 -0.2728 0.1798 0.087 Uiso 1 1 calc R U
C40 C 0.9313(6) -0.2292(5) 0.1111(3) 0.0693(18) Uani 1 1 d . .
H40 H 0.9434 -0.2908 0.0864 0.083 Uiso 1 1 calc R U
C41 C 0.9864(5) -0.0518(4) 0.1238(2) 0.0457(12) Uani 1 1 d . .
C42 C 1.0092(6) -0.1482(5) 0.0879(3) 0.0561(14) Uani 1 1 d . .
C43 C 1.1079(6) -0.1606(6) 0.0320(3) 0.0687(17) Uani 1 1 d . .
H43 H 1.1253 -0.2237 0.0072 0.082 Uiso 1 1 calc R U
C44 C 1.1798(7) -0.0806(6) 0.0131(3) 0.0737(18) Uani 1 1 d . .
H44 H 1.2478 -0.0894 -0.0236 0.088 Uiso 1 1 calc R U
C45 C 1.1470(6) 0.0156(5) 0.0510(3) 0.0605(14) Uani 1 1 d . .
H45 H 1.1945 0.0713 0.0380 0.073 Uiso 1 1 calc R U
F1 F 1.2455(4) 0.5961(4) 0.29931(18) 0.0886(11) Uani 1 1 d . .
F2 F 1.0747(4) 0.7526(3) 0.28462(18) 0.0796(10) Uani 1 1 d . .
F3 F 1.2358(5) 0.7148(4) 0.20504(18) 0.1148(16) Uani 1 1 d . .
F4 F 1.2967(4) 0.2422(4) -0.03480(19) 0.0993(12) Uani 1 1 d . .
F5 F 1.1774(4) 0.4264(4) -0.06751(16) 0.0977(13) Uani 1 1 d . .
F6 F 1.3522(4) 0.3999(4) -0.03591(18) 0.1041(14) Uani 1 1 d . .
F7 F 0.5419(5) 0.5691(4) 0.44193(17) 0.1198(16) Uani 1 1 d . .
F8 F 0.5344(4) 0.7316(4) 0.3752(2) 0.0999(13) Uani 1 1 d . .
F9 F 0.4072(3) 0.6389(5) 0.3767(2) 0.1267(19) Uani 1 1 d . .
F10 F 0.5893(5) 0.2113(5) 0.1151(2) 0.1250(18) Uani 1 1 d . .
F11 F 0.6325(3) 0.3511(4) 0.03676(17) 0.0855(11) Uani 1 1 d . .
F12 F 0.4711(4) 0.4062(6) 0.1128(2) 0.160(2) Uani 1 1 d . U
F13 F 0.8836(4) -0.0523(3) 0.49702(17) 0.0957(12) Uani 1 1 d . .
F14 F 0.7788(4) 0.1366(4) 0.51220(17) 0.0970(12) Uani 1 1 d . .
F15 F 0.7131(4) 0.0521(5) 0.4555(2) 0.1150(15) Uani 1 1 d . .
F16 F 1.4380(4) -0.1856(4) 0.2359(2) 0.1259(17) Uani 1 1 d . .
F17 F 1.4767(4) -0.0185(4) 0.1856(3) 0.148(2) Uani 1 1 d . .
F18 F 1.4116(4) -0.1176(4) 0.1388(2) 0.1232(17) Uani 1 1 d . .
N1 N 0.9790(4) 0.3531(3) 0.43019(18) 0.0402(9) Uani 1 1 d . .
N2 N 1.1881(4) 0.2797(3) 0.33169(18) 0.0398(9) Uani 1 1 d . .
N3 N 0.8769(4) 0.0493(4) 0.21876(19) 0.0432(9) Uani 1 1 d . .
N4 N 1.0540(4) 0.0315(4) 0.1035(2) 0.0473(10) Uani 1 1 d . .
Nd1 Nd 0.94601(2) 0.37375(2) 0.30974(2) 0.03348(7) Uani 1 1 d . .
Nd2 Nd 0.98984(2) 0.22360(2) 0.16327(2) 0.03489(7) Uani 1 1 d . .
O1 O 1.0263(3) 0.5439(3) 0.28317(15) 0.0441(8) Uani 1 1 d . .
O2 O 1.0540(3) 0.3921(3) 0.18732(14) 0.0379(7) Uani 1 1 d . .
O3 O 1.0907(3) 0.3073(3) 0.06248(15) 0.0478(8) Uani 1 1 d . .
O4 O 0.7470(3) 0.5256(3) 0.33902(16) 0.0490(8) Uani 1 1 d . .
O5 O 0.8059(3) 0.3753(3) 0.23525(14) 0.0379(7) Uani 1 1 d . .
O6 O 0.7989(3) 0.2897(3) 0.11985(15) 0.0451(8) Uani 1 1 d . .
O7 O 0.8377(3) 0.2299(3) 0.38281(16) 0.0487(8) Uani 1 1 d . .
O8 O 1.0242(3) 0.1728(3) 0.27453(14) 0.0397(7) Uani 1 1 d . .
O9 O 1.2144(3) 0.0940(3) 0.17148(17) 0.0547(9) Uani 1 1 d . .

loop_
_atom_site_aniso_label
_atom_site_aniso_U_11
_atom_site_aniso_U_22
_atom_site_aniso_U_33
_atom_site_aniso_U_23
_atom_site_aniso_U_13
_atom_site_aniso_U_12
C1 0.069(4) 0.073(4) 0.048(3) -0.013(3) -0.004(3) -0.049(3)
C2 0.044(3) 0.034(2) 0.041(3) 0.001(2) -0.013(2) -0.019(2)
C3 0.042(3) 0.054(3) 0.046(3) -0.011(2) -0.007(2) -0.026(2)
C4 0.033(2) 0.041(2) 0.043(3) -0.003(2) -0.010(2) -0.015(2)
C5 0.048(3) 0.059(3) 0.042(3) -0.010(2) -0.006(2) -0.030(2)
C6 0.052(3) 0.054(3) 0.039(3) -0.009(2) -0.009(2) -0.024(2)
C7 0.072(4) 0.095(5) 0.056(4) -0.026(3) 0.005(3) -0.053(4)
C8 0.039(3) 0.090(4) 0.052(3) -0.036(3) 0.004(2) -0.024(3)
C9 0.039(3) 0.048(3) 0.040(3) -0.006(2) -0.005(2) -0.021(2)
C10 0.030(2) 0.065(3) 0.050(3) -0.021(2) -0.005(2) -0.014(2)
C11 0.032(2) 0.045(3) 0.039(2) -0.008(2) -0.006(2) -0.016(2)
C12 0.035(3) 0.072(3) 0.052(3) -0.021(3) -0.010(2) -0.019(2)
C13 0.039(3) 0.061(3) 0.048(3) -0.017(2) -0.012(2) -0.019(2)
C14 0.037(3) 0.129(6) 0.082(5) -0.063(4) -0.005(3) -0.022(4)
C15 0.105(5) 0.065(4) 0.053(4) 0.003(3) -0.020(4) -0.050(4)
C16 0.070(4) 0.052(3) 0.040(3) 0.002(2) -0.017(3) -0.037(3)
C17 0.078(4) 0.039(3) 0.055(3) 0.001(2) -0.030(3) -0.020(3)
C18 0.048(3) 0.042(3) 0.049(3) -0.005(2) -0.023(2) -0.019(2)
C19 0.054(3) 0.036(3) 0.068(4) -0.008(2) -0.027(3) -0.007(2)
C20 0.043(3) 0.043(3) 0.071(4) -0.023(3) -0.017(3) -0.009(2)
C21 0.047(4) 0.070(4) 0.099(5) -0.021(4) -0.024(4) -0.008(3)
C22 0.045(3) 0.056(3) 0.049(3) -0.011(2) -0.007(2) -0.018(2)
C23 0.037(3) 0.067(4) 0.074(4) -0.015(3) -0.005(3) -0.013(3)
C24 0.048(4) 0.079(4) 0.090(5) -0.016(4) -0.027(3) -0.017(3)
C25 0.043(3) 0.055(3) 0.068(4) -0.015(3) -0.019(3) -0.012(2)
C26 0.037(3) 0.036(2) 0.050(3) -0.006(2) -0.016(2) -0.012(2)
C27 0.061(4) 0.076(4) 0.080(4) -0.020(3) -0.038(4) -0.021(3)
C28 0.076(4) 0.073(4) 0.062(4) -0.015(3) -0.036(3) -0.023(3)
C29 0.059(3) 0.053(3) 0.044(3) -0.005(2) -0.018(3) -0.028(3)
C30 0.047(3) 0.037(2) 0.044(3) -0.009(2) -0.015(2) -0.016(2)
C31 0.078(4) 0.066(3) 0.042(3) -0.010(3) -0.016(3) -0.035(3)
C32 0.072(4) 0.081(4) 0.039(3) -0.018(3) 0.002(3) -0.039(3)
C33 0.050(3) 0.058(3) 0.051(3) -0.016(3) -0.007(3) -0.023(3)
C34 0.052(3) 0.057(3) 0.052(3) -0.010(3) -0.010(3) -0.024(3)
C35 0.054(4) 0.072(4) 0.073(4) -0.007(3) 0.000(3) -0.032(3)
C36 0.059(4) 0.063(4) 0.093(5) 0.000(3) -0.018(4) -0.037(3)
C37 0.056(3) 0.047(3) 0.078(4) -0.005(3) -0.029(3) -0.022(3)
C38 0.043(3) 0.038(2) 0.055(3) -0.007(2) -0.023(2) -0.012(2)
C39 0.071(4) 0.048(3) 0.117(6) -0.013(4) -0.043(4) -0.023(3)
C40 0.071(4) 0.054(3) 0.102(5) -0.030(3) -0.042(4) -0.014(3)
C41 0.050(3) 0.041(3) 0.050(3) -0.014(2) -0.022(3) -0.007(2)
C42 0.066(4) 0.042(3) 0.067(4) -0.019(3) -0.033(3) -0.007(3)
C43 0.080(4) 0.057(4) 0.069(4) -0.030(3) -0.024(4) -0.005(3)
C44 0.084(5) 0.065(4) 0.063(4) -0.032(3) -0.008(3) -0.005(3)
C45 0.069(4) 0.059(3) 0.051(3) -0.020(3) -0.003(3) -0.018(3)
F1 0.082(3) 0.117(3) 0.094(3) -0.031(2) -0.044(2) -0.036(2)
F2 0.101(3) 0.060(2) 0.097(3) -0.0302(19) -0.018(2) -0.0385(19)
F3 0.183(4) 0.162(4) 0.068(2) -0.035(2) 0.018(3) -0.150(4)
F4 0.110(3) 0.104(3) 0.084(3) -0.051(2) 0.033(2) -0.049(2)
F5 0.138(4) 0.128(3) 0.048(2) -0.002(2) -0.019(2) -0.076(3)
F6 0.103(3) 0.181(4) 0.071(2) -0.059(3) 0.034(2) -0.104(3)
F7 0.124(4) 0.148(4) 0.045(2) -0.019(2) 0.005(2) -0.013(3)
F8 0.087(3) 0.086(3) 0.124(3) -0.063(2) 0.024(2) -0.026(2)
F9 0.037(2) 0.233(5) 0.145(4) -0.137(4) 0.016(2) -0.038(3)
F10 0.160(4) 0.189(5) 0.098(3) -0.045(3) -0.005(3) -0.138(4)
F11 0.080(3) 0.120(3) 0.066(2) -0.037(2) -0.033(2) -0.019(2)
F12 0.044(2) 0.292(6) 0.173(4) -0.169(4) -0.037(2) 0.004(3)
F13 0.149(4) 0.067(2) 0.065(2) 0.0141(19) -0.013(2) -0.050(2)
F14 0.142(4) 0.091(3) 0.055(2) -0.011(2) 0.007(2) -0.054(3)
F15 0.122(4) 0.168(4) 0.088(3) 0.013(3) -0.015(3) -0.110(3)
F16 0.084(3) 0.088(3) 0.144(4) 0.001(3) -0.024(3) 0.026(2)
F17 0.043(2) 0.113(3) 0.288(7) -0.062(4) -0.015(3) -0.018(2)
F18 0.084(3) 0.135(4) 0.120(4) -0.068(3) -0.005(3) 0.016(3)
N1 0.039(2) 0.046(2) 0.041(2) -0.0124(18) -0.0069(18) -0.0175(18)
N2 0.040(2) 0.038(2) 0.044(2) -0.0061(17) -0.0110(19) -0.0149(17)
N3 0.043(2) 0.044(2) 0.049(2) -0.0099(19) -0.014(2) -0.0173(18)
N4 0.054(3) 0.047(2) 0.047(2) -0.0183(19) -0.013(2) -0.014(2)
Nd1 0.03291(14) 0.03676(14) 0.03534(13) -0.00817(10) -0.00857(10) -0.01398(10)
Nd2 0.03381(14) 0.03792(14) 0.03759(14) -0.01055(11) -0.00753(11) -0.01399(11)
O1 0.052(2) 0.0445(18) 0.0445(19) -0.0102(15) -0.0062(16) -0.0258(16)
O2 0.0412(18) 0.0390(17) 0.0385(17) -0.0077(14) -0.0068(14) -0.0186(14)
O3 0.053(2) 0.060(2) 0.0399(18) -0.0126(16) -0.0031(16) -0.0307(17)
O4 0.0342(18) 0.055(2) 0.064(2) -0.0260(17) -0.0105(16) -0.0107(15)
O5 0.0320(17) 0.0455(17) 0.0389(17) -0.0113(14) -0.0091(14) -0.0119(14)
O6 0.0340(18) 0.059(2) 0.0448(18) -0.0160(16) -0.0106(15) -0.0124(15)
O7 0.058(2) 0.049(2) 0.0454(19) -0.0045(16) -0.0071(17) -0.0279(17)
O8 0.0460(19) 0.0319(16) 0.0443(18) -0.0061(14) -0.0175(15) -0.0108(14)
O9 0.042(2) 0.060(2) 0.058(2) -0.0163(18) -0.0148(18) -0.0062(17)

loop_
_atom_type_symbol
_atom_type_description
_atom_type_scat_dispersion_real
_atom_type_scat_dispersion_imag
_atom_type_scat_source
C C 0.0033 0.0016 'International Tables Vol C Tables 4.2.6.8 and 6.1.1.4'
H H 0.0000 0.0000 'International Tables Vol C Tables 4.2.6.8 and 6.1.1.4'
N N 0.0061 0.0033 'International Tables Vol C Tables 4.2.6.8 and 6.1.1.4'
O O 0.0106 0.0060 'International Tables Vol C Tables 4.2.6.8 and 6.1.1.4'
F F 0.0171 0.0103 'International Tables Vol C Tables 4.2.6.8 and 6.1.1.4'
Nd Nd -0.1943 3.0179 'International Tables Vol C Tables 4.2.6.8 and 6.1.1.4'

loop_
_geom_angle_atom_site_label_1
_geom_angle_atom_site_label_2
_geom_angle_atom_site_label_3
_geom_angle
F3 C1 F1 107.7(5)
F3 C1 F2 106.3(5)
F1 C1 F2 105.1(4)
F3 C1 C2 114.6(4)
F1 C1 C2 110.9(4)
F2 C1 C2 111.6(4)
O1 C2 C3 129.8(4)
O1 C2 C1 113.3(4)
C3 C2 C1 116.9(4)
C2 C3 C4 126.5(4)
O2 C4 C5 123.3(4)
O2 C4 C3 121.1(4)
C5 C4 C3 115.6(4)
C6 C5 C4 126.6(4)
O3 C6 C5 129.3(5)
O3 C6 C7 113.1(4)
C5 C6 C7 117.6(4)
F4 C7 F6 107.7(5)
F4 C7 F5 103.8(5)
F6 C7 F5 107.0(5)
F4 C7 C6 111.1(5)
F6 C7 C6 115.3(4)
F5 C7 C6 111.3(5)
F7 C8 F9 109.7(5)
F7 C8 F8 102.3(4)
F9 C8 F8 105.1(5)
F7 C8 C9 111.4(5)
F9 C8 C9 115.9(4)
F8 C8 C9 111.4(5)
O4 C9 C10 129.2(4)
O4 C9 C8 112.6(4)
C10 C9 C8 118.2(4)
C9 C10 C11 127.1(4)
O5 C11 C12 121.7(4)
O5 C11 C10 122.3(4)
C12 C11 C10 116.0(4)
C13 C12 C11 126.4(4)
O6 C13 C12 130.0(4)
O6 C13 C14 113.5(4)
C12 C13 C14 116.5(4)
F12 C14 F11 106.9(6)
F12 C14 F10 108.5(6)
F11 C14 F10 105.0(5)
F12 C14 C13 114.0(5)
F11 C14 C13 112.6(5)
F10 C14 C13 109.4(6)
F14 C15 F15 108.8(6)
F14 C15 F13 105.3(5)
F15 C15 F13 106.6(5)
F14 C15 C16 112.2(5)
F15 C15 C16 110.4(4)
F13 C15 C16 113.2(6)
O7 C16 C17 128.9(5)
O7 C16 C15 111.3(5)
C17 C16 C15 119.7(5)
C16 C17 C18 123.3(5)
O8 C18 C19 119.3(5)
O8 C18 C17 118.2(4)
C19 C18 C17 122.5(5)
C20 C19 C18 122.7(5)
O9 C20 C19 128.8(5)
O9 C20 C21 112.2(5)
C19 C20 C21 118.9(5)
F17 C21 F18 107.8(7)
F17 C21 F16 106.7(5)
F18 C21 F16 104.4(5)
F17 C21 C20 110.8(5)
F18 C21 C20 112.2(5)
F16 C21 C20 114.5(6)
N2 C22 C23 124.1(5)
C24 C23 C22 117.8(5)
C23 C24 C25 120.4(5)
C24 C25 C26 118.1(5)
C24 C25 C27 123.5(5)
C26 C25 C27 118.3(5)
N2 C26 C25 121.3(5)
N2 C26 C30 119.1(4)
C25 C26 C30 119.7(4)
C28 C27 C25 121.6(5)
C27 C28 C29 121.1(5)
C31 C29 C30 117.4(4)
C31 C29 C28 123.4(5)
C30 C29 C28 119.2(5)
N1 C30 C29 122.2(5)
N1 C30 C26 118.0(4)
C29 C30 C26 119.8(4)
C32 C31 C29 120.8(4)
C31 C32 C33 118.0(5)
N1 C33 C32 123.7(5)
N3 C34 C35 124.2(5)
C36 C35 C34 118.6(6)
C35 C36 C37 120.1(5)
C36 C37 C38 117.7(5)
C36 C37 C39 123.6(6)
C38 C37 C39 118.7(6)
N3 C38 C37 122.0(5)
N3 C38 C41 117.8(4)
C37 C38 C41 120.2(4)
C40 C39 C37 120.9(6)
C39 C40 C42 122.0(5)
N4 C41 C42 121.9(5)
N4 C41 C38 118.7(4)
C42 C41 C38 119.4(5)
C43 C42 C41 117.9(5)
C43 C42 C40 123.5(5)
C41 C42 C40 118.6(6)
C44 C43 C42 120.4(5)
C43 C44 C45 117.6(6)
N4 C45 C44 124.0(6)
C33 N1 C30 117.8(4)
C33 N1 Nd1 121.5(3)
C30 N1 Nd1 120.6(3)
C22 N2 C26 118.3(4)
C22 N2 Nd1 122.5(3)
C26 N2 Nd1 118.3(3)
C34 N3 C38 117.3(4)
C34 N3 Nd2 123.4(3)
C38 N3 Nd2 119.0(3)
C45 N4 C41 118.2(4)
C45 N4 Nd2 121.1(3)
C41 N4 Nd2 120.7(3)
O4 Nd1 O1 84.60(11)
O4 Nd1 O8 137.29(10)
O1 Nd1 O8 132.98(11)
O4 Nd1 O7 82.64(12)
O1 Nd1 O7 154.99(10)
O8 Nd1 O7 68.32(11)
O4 Nd1 O5 74.81(10)
O1 Nd1 O5 116.24(10)
O8 Nd1 O5 70.33(9)
O7 Nd1 O5 80.87(10)
O4 Nd1 O2 117.54(11)
O1 Nd1 O2 71.91(10)
O8 Nd1 O2 69.35(10)
O7 Nd1 O2 133.10(9)
O5 Nd1 O2 66.59(9)
O4 Nd1 N1 85.95(11)
O1 Nd1 N1 85.66(11)
O8 Nd1 N1 112.24(10)
O7 Nd1 N1 72.08(11)
O5 Nd1 N1 148.58(11)
O2 Nd1 N1 144.72(10)
O4 Nd1 N2 141.66(11)
O1 Nd1 N2 72.77(11)
O8 Nd1 N2 78.11(10)
O7 Nd1 N2 105.22(11)
O5 Nd1 N2 143.00(10)
O2 Nd1 N2 84.75(10)
N1 Nd1 N2 62.33(12)
O4 Nd1 Nd2 117.32(7)
O1 Nd1 Nd2 113.45(7)
O8 Nd1 Nd2 37.93(7)
O7 Nd1 Nd2 91.53(7)
O5 Nd1 Nd2 42.84(7)
O2 Nd1 Nd2 41.70(6)
N1 Nd1 Nd2 150.11(8)
N2 Nd1 Nd2 100.17(8)
O3 Nd2 O6 88.98(11)
O3 Nd2 O8 135.37(10)
O6 Nd2 O8 131.48(11)
O3 Nd2 O9 81.53(12)
O6 Nd2 O9 154.10(11)
O8 Nd2 O9 68.08(11)
O3 Nd2 O2 74.57(10)
O6 Nd2 O2 117.80(10)
O8 Nd2 O2 70.04(9)
O9 Nd2 O2 82.90(10)
O3 Nd2 O5 119.20(10)
O6 Nd2 O5 71.85(10)
O8 Nd2 O5 69.14(9)
O9 Nd2 O5 133.61(10)
O2 Nd2 O5 66.28(9)
O3 Nd2 N4 82.32(12)
O6 Nd2 N4 82.77(11)
O8 Nd2 N4 115.98(11)
O9 Nd2 N4 72.15(12)
O2 Nd2 N4 148.16(12)
O5 Nd2 N4 145.51(12)
O3 Nd2 N3 141.99(11)
O6 Nd2 N3 73.76(11)
O8 Nd2 N3 76.98(10)
O9 Nd2 N3 99.30(12)
O2 Nd2 N3 143.44(10)
O5 Nd2 N3 87.78(11)
N4 Nd2 N3 62.41(13)
O3 Nd2 Nd1 117.03(7)
O6 Nd2 Nd1 113.32(7)
O8 Nd2 Nd1 37.85(6)
O9 Nd2 Nd1 92.40(8)
O2 Nd2 Nd1 42.59(7)
O5 Nd2 Nd1 41.52(6)
N4 Nd2 Nd1 153.79(9)
N3 Nd2 Nd1 100.95(8)
C2 O1 Nd1 133.3(3)
C4 O2 Nd2 130.1(3)
C4 O2 Nd1 133.0(3)
Nd2 O2 Nd1 95.71(10)
C6 O3 Nd2 131.5(3)
C9 O4 Nd1 131.1(3)
C11 O5 Nd1 130.5(3)
C11 O5 Nd2 133.2(3)
Nd1 O5 Nd2 95.64(9)
C13 O6 Nd2 134.7(3)
C16 O7 Nd1 124.3(3)
C18 O8 Nd1 126.4(3)
C18 O8 Nd2 129.4(3)
Nd1 O8 Nd2 104.22(10)
C20 O9 Nd2 128.4(3)

loop_
_geom_bond_atom_site_label_1
_geom_bond_atom_site_label_2
_geom_bond_distance
C1 F3 1.309(6)
C1 F1 1.314(6)
C1 F2 1.332(6)
C1 C2 1.516(6)
C2 O1 1.266(5)
C2 C3 1.358(6)
C3 C4 1.427(6)
C4 O2 1.292(5)
C4 C5 1.419(6)
C5 C6 1.360(6)
C6 O3 1.274(6)
C6 C7 1.517(7)
C7 F4 1.314(7)
C7 F6 1.314(6)
C7 F5 1.335(7)
C8 F7 1.286(6)
C8 F9 1.294(6)
C8 F8 1.317(6)
C8 C9 1.516(7)
C9 O4 1.267(5)
C9 C10 1.351(6)
C10 C11 1.436(6)
C11 O5 1.284(5)
C11 C12 1.418(6)
C12 C13 1.362(6)
C13 O6 1.255(5)
C13 C14 1.528(7)
C14 F12 1.285(7)
C14 F11 1.319(7)
C14 F10 1.325(8)
C15 F14 1.305(6)
C15 F15 1.311(7)
C15 F13 1.331(7)
C15 C16 1.530(8)
C16 O7 1.270(6)
C16 C17 1.361(7)
C17 C18 1.418(7)
C18 O8 1.301(5)
C18 C19 1.404(7)
C19 C20 1.366(7)
C20 O9 1.254(6)
C20 C21 1.517(7)
C21 F17 1.295(7)
C21 F18 1.299(7)
C21 F16 1.312(7)
C22 N2 1.307(6)
C22 C23 1.392(7)
C23 C24 1.371(7)
C24 C25 1.378(8)
C25 C26 1.409(6)
C25 C27 1.439(7)
C26 N2 1.368(5)
C26 C30 1.414(6)
C27 C28 1.323(8)
C28 C29 1.420(7)
C29 C31 1.385(7)
C29 C30 1.405(6)
C30 N1 1.356(5)
C31 C32 1.351(7)
C32 C33 1.401(6)
C33 N1 1.313(6)
C34 N3 1.321(6)
C34 C35 1.382(7)
C35 C36 1.359(8)
C36 C37 1.386(8)
C37 C38 1.408(7)
C37 C39 1.426(7)
C38 N3 1.362(5)
C38 C41 1.420(7)
C39 C40 1.326(9)
C40 C42 1.429(8)
C41 N4 1.362(6)
C41 C42 1.404(6)
C42 C43 1.387(8)
C43 C44 1.368(9)
C44 C45 1.407(7)
C45 N4 1.305(6)
N1 Nd1 2.610(3)
N2 Nd1 2.637(4)
N3 Nd2 2.642(4)
N4 Nd2 2.586(4)
Nd1 O4 2.294(3)
Nd1 O1 2.342(3)
Nd1 O8 2.371(3)
Nd1 O7 2.423(3)
Nd1 O5 2.496(3)
Nd1 O2 2.548(3)
Nd1 Nd2 3.7464(6)
Nd2 O3 2.300(3)
Nd2 O6 2.339(3)
Nd2 O8 2.376(3)
Nd2 O9 2.419(3)
Nd2 O2 2.505(3)
Nd2 O5 2.560(3)
